data_7056884
loop_
_publ_author_name
'Santos, Ane F.'
'Ferreira, Isabella P.'
'Takahashi, Jacqueline A.'
'Rodrigues, Gabriel L. S.'
'Pinheiro, Carlos B.'
'Teixeira, Let\'icia R.'
'Rocha, Willian R.'
'Beraldo, Heloisa'

_publ_section_title
;
 Silver(i) complexes with 2-acetylpyridinebenzoylhydrazones exhibit
 antimicrobial effects against yeast and filamentous fungi
;
_journal_issue 3
_journal_name_full 'New Journal of Chemistry'
_journal_page_first 2125
_journal_paper_doi 10.1039/C7NJ04280A
_journal_volume 42
_journal_year 2018
_chemical_formula_moiety 'C30 H30 Ag N6 O2 +, N O3 -'
_chemical_formula_sum 'C30 H30 Ag N7 O5'
_chemical_formula_weight 676.48
_space_group_crystal_system triclinic
_space_group_IT_number 2
_space_group_name_Hall '-P 1'
_space_group_name_H-M_alt 'P -1'
_symmetry_space_group_name_Hall '-P 1'
_symmetry_space_group_name_H-M 'P -1'
_atom_sites_solution_hydrogens geom
_audit_creation_method SHELXL-2017/1
_audit_update_record
;
2017-10-28 deposited with the CCDC.
2018-01-11 downloaded from the CCDC.
;
_cell_angle_alpha 112.115(4)
_cell_angle_beta 99.194(4)
_cell_angle_gamma 95.337(4)
_cell_formula_units_Z 2
_cell_length_a 8.4416(6)
_cell_length_b 12.9864(5)
_cell_length_c 14.7636(6)
_cell_measurement_reflns_used 5532
_cell_measurement_temperature 270(2)
_cell_measurement_theta_max 30.4800
_cell_measurement_theta_min 2.6230
_cell_volume 1459.23(14)
_computing_structure_refinement 'SHELXL-2017/1 (Sheldrick, 2017)'
_diffrn_ambient_temperature 270(2)
_diffrn_detector_area_resol_mean 10.4186
_diffrn_measured_fraction_theta_full 0.999
_diffrn_measured_fraction_theta_max 0.999
_diffrn_measurement_device_type 'Xcalibur, Atlas, Gemini ultra'
_diffrn_measurement_method '\w scans'
_diffrn_radiation_monochromator graphite
_diffrn_radiation_type MoK\a
_diffrn_radiation_wavelength 0.71073
_diffrn_reflns_av_R_equivalents 0.0283
_diffrn_reflns_av_unetI/netI 0.0402
_diffrn_reflns_Laue_measured_fraction_full 0.999
_diffrn_reflns_Laue_measured_fraction_max 0.999
_diffrn_reflns_limit_h_max 9
_diffrn_reflns_limit_h_min -10
_diffrn_reflns_limit_k_max 16
_diffrn_reflns_limit_k_min -16
_diffrn_reflns_limit_l_max 18
_diffrn_reflns_limit_l_min -18
_diffrn_reflns_number 12718
_diffrn_reflns_point_group_measured_fraction_full 0.999
_diffrn_reflns_point_group_measured_fraction_max 0.999
_diffrn_reflns_theta_full 25.242
_diffrn_reflns_theta_max 26.370
_diffrn_reflns_theta_min 2.479
_diffrn_source 'Enhance (Mo) X-ray Source'
_exptl_absorpt_coefficient_mu 0.743
_exptl_absorpt_correction_T_max 0.946
_exptl_absorpt_correction_T_min 0.838
_exptl_absorpt_correction_type analytical
_exptl_absorpt_process_details
;  
CrysAlisPro, Agilent Technologies,
Version 1.171.37.34 (release 22-05-2014 CrysAlis171 .NET)
(compiled May 22 2014,16:03:01)
Analytical numeric absorption correction using a multifaceted crystal
 model based on expressions derived by R.C. Clark & J.S. Reid.
(Clark, R. C. & Reid, J. S. (1995). Acta Cryst. A51, 887-897)
Empirical absorption correction using spherical harmonics,
 implemented in SCALE3 ABSPACK scaling algorithm.
;
_exptl_crystal_colour yellow
_exptl_crystal_density_diffrn 1.540
_exptl_crystal_description prism
_exptl_crystal_F_000 692
_exptl_crystal_size_max 0.386
_exptl_crystal_size_mid 0.189
_exptl_crystal_size_min 0.081
_refine_diff_density_max 0.276
_refine_diff_density_min -0.441
_refine_diff_density_rms 0.060
_refine_ls_extinction_method none
_refine_ls_goodness_of_fit_ref 1.032
_refine_ls_hydrogen_treatment constr
_refine_ls_matrix_type full
_refine_ls_number_parameters 420
_refine_ls_number_reflns 5972
_refine_ls_number_restraints 12
_refine_ls_restrained_S_all 1.032
_refine_ls_R_factor_all 0.0409
_refine_ls_R_factor_gt 0.0293
_refine_ls_shift/su_max 0.001
_refine_ls_shift/su_mean 0.000
_refine_ls_structure_factor_coef Fsqd
_refine_ls_weighting_details 'w=1/[\s^2^(Fo^2^)+(0.0280P)^2^+0.3662P] where P=(Fo^2^+2Fc^2^)/3'
_refine_ls_weighting_scheme calc
_refine_ls_wR_factor_gt 0.0655
_refine_ls_wR_factor_ref 0.0708
_reflns_Friedel_coverage 0.000
_reflns_number_gt 5032
_reflns_number_total 5972
_reflns_threshold_expression 'I > 2\s(I)'
_cod_data_source_file c7nj04280a2.cif
_cod_data_source_block 2a
_cod_depositor_comments 'Adding full bibliography for 7056882--7056885.cif.'
_cod_database_code 7056884
_shelx_shelxl_version_number 2017/1
_shelx_space_group_comment
;
The symmetry employed for this shelxl refinement is uniquely defined
by the following loop, which should always be used as a source of
symmetry information in preference to the above space-group names.
They are only intended as comments.
;
_shelx_estimated_absorpt_t_min 0.762
_shelx_estimated_absorpt_t_max 0.942

loop_
_space_group_symop_operation_xyz
'x, y, z'
'-x, -y, -z'

loop_
_atom_site_label
_atom_site_type_symbol
_atom_site_fract_x
_atom_site_fract_y
_atom_site_fract_z
_atom_site_U_iso_or_equiv
_atom_site_adp_type
_atom_site_occupancy
_atom_site_site_symmetry_order
_atom_site_calc_flag
_atom_site_refinement_flags_posn
_atom_site_refinement_flags_adp
_atom_site_refinement_flags_occupancy
_atom_site_disorder_assembly
_atom_site_disorder_group
C2 C 0.5916(3) 0.44310(19) 0.36273(16) 0.0405(5) Uani 1 1 d . . . . .
C3 C 0.6791(3) 0.5048(2) 0.45984(19) 0.0597(7) Uani 1 1 d . . . . .
H3 H 0.715312 0.581756 0.481700 0.072 Uiso 1 1 calc R U . . .
C4 C 0.7118(4) 0.4508(3) 0.5233(2) 0.0756(10) Uani 1 1 d . . . . .
H4 H 0.769655 0.491173 0.588676 0.091 Uiso 1 1 calc R U . . .
C5 C 0.6586(4) 0.3377(3) 0.4898(2) 0.0714(9) Uani 1 1 d . . . . .
H5 H 0.677147 0.300102 0.532036 0.086 Uiso 1 1 calc R U . . .
C6 C 0.5768(3) 0.2806(3) 0.3918(2) 0.0563(7) Uani 1 1 d . . . . .
H6 H 0.543263 0.203181 0.368516 0.068 Uiso 1 1 calc R U . . .
C7 C 0.5439(3) 0.49901(17) 0.29318(17) 0.0388(5) Uani 1 1 d . . . . .
C8 C 0.2731(3) 0.41739(17) 0.06209(17) 0.0394(5) Uani 1 1 d . . . . .
C9 C 0.2252(3) 0.46653(16) -0.01256(15) 0.0349(5) Uani 1 1 d . . . . .
C10 C 0.0869(3) 0.41040(18) -0.08705(17) 0.0427(5) Uani 1 1 d . . . . .
H10 H 0.028257 0.345587 -0.088038 0.051 Uiso 1 1 calc R U . . .
C11 C 0.0358(3) 0.45001(19) -0.15959(17) 0.0447(6) Uani 1 1 d . . . . .
H11 H -0.057407 0.411745 -0.208625 0.054 Uiso 1 1 calc R U . . .
C12 C 0.1213(3) 0.54580(18) -0.16047(16) 0.0419(5) Uani 1 1 d . . . . .
C13 C 0.2604(3) 0.60059(19) -0.08719(18) 0.0444(6) Uani 1 1 d . . . . .
H13 H 0.319795 0.664596 -0.087211 0.053 Uiso 1 1 calc R U . . .
C14 C 0.3131(3) 0.56188(17) -0.01367(17) 0.0402(5) Uani 1 1 d . . . . .
H14 H 0.407100 0.599726 0.034821 0.048 Uiso 1 1 calc R U . . .
C15 C 0.6290(4) 0.61456(19) 0.3155(2) 0.0615(8) Uani 1 1 d . . . . .
H15A H 0.626891 0.624570 0.254188 0.092 Uiso 1 1 calc R U . . .
H15B H 0.739825 0.623901 0.349137 0.092 Uiso 1 1 calc R U . . .
H15C H 0.574943 0.669532 0.357676 0.092 Uiso 1 1 calc R U . . .
C16 C 0.2459(3) -0.00694(16) -0.00081(15) 0.0316(4) Uani 1 1 d . . . . .
C17 C 0.1975(3) -0.09270(19) -0.09540(17) 0.0454(6) Uani 1 1 d . . . . .
H17 H 0.127200 -0.157396 -0.105481 0.054 Uiso 1 1 calc R U . . .
C18 C 0.2538(3) -0.0819(2) -0.17440(18) 0.0533(7) Uani 1 1 d . . . . .
H18 H 0.223105 -0.139364 -0.238020 0.064 Uiso 1 1 calc R U . . .
C19 C 0.3559(3) 0.0151(2) -0.15798(18) 0.0501(6) Uani 1 1 d . . . . .
H19 H 0.397660 0.024145 -0.209608 0.060 Uiso 1 1 calc R U . . .
C20 C 0.3945(3) 0.0983(2) -0.06279(17) 0.0442(6) Uani 1 1 d . . . . .
H20 H 0.459765 0.165257 -0.052298 0.053 Uiso 1 1 calc R U . . .
C21 C 0.1947(3) -0.01675(16) 0.08783(15) 0.0329(5) Uani 1 1 d . . . . .
C22 C 0.1583(3) 0.16309(17) 0.32537(15) 0.0350(5) Uani 1 1 d . . . . .
C23 C 0.1444(3) 0.15270(16) 0.42139(15) 0.0337(5) Uani 1 1 d . . . . .
C24 C 0.0273(3) 0.20317(18) 0.47057(16) 0.0403(5) Uani 1 1 d . . . . .
H24 H -0.039394 0.242109 0.443524 0.048 Uiso 1 1 calc R U . . .
C25 C 0.0091(3) 0.19592(19) 0.55949(17) 0.0427(5) Uani 1 1 d . . . . .
H25 H -0.071592 0.228576 0.590898 0.051 Uiso 1 1 calc R U . . .
C26 C 0.1091(3) 0.14079(17) 0.60230(16) 0.0382(5) Uani 1 1 d . . . . .
C27 C 0.2268(3) 0.09159(18) 0.55391(17) 0.0422(5) Uani 1 1 d . . . . .
H27 H 0.295923 0.055170 0.582505 0.051 Uiso 1 1 calc R U . . .
C28 C 0.2437(3) 0.09565(18) 0.46320(17) 0.0407(5) Uani 1 1 d . . . . .
H28 H 0.321340 0.060188 0.430506 0.049 Uiso 1 1 calc R U . . .
C29 C 0.1151(4) -0.12897(18) 0.07990(19) 0.0522(6) Uani 1 1 d . . . . .
H29A H 0.060348 -0.118067 0.134231 0.078 Uiso 1 1 calc R U . . .
H29B H 0.196348 -0.175280 0.082876 0.078 Uiso 1 1 calc R U . . .
H29C H 0.037526 -0.165321 0.017540 0.078 Uiso 1 1 calc R U . . .
C30 C 0.0635(4) 0.5880(2) -0.24041(19) 0.0610(8) Uani 1 1 d . . . . .
H30A H 0.035984 0.525824 -0.304561 0.091 Uiso 1 1 calc R U . . .
H30B H 0.148574 0.642424 -0.240467 0.091 Uiso 1 1 calc R U . . .
H30C H -0.030640 0.622455 -0.226991 0.091 Uiso 1 1 calc R U . . .
C31 C 0.0921(4) 0.1373(2) 0.70142(18) 0.0539(7) Uani 1 1 d . . . . .
H31A H 0.100847 0.063208 0.699154 0.081 Uiso 1 1 calc R U . . .
H31B H -0.012081 0.154979 0.714442 0.081 Uiso 1 1 calc R U . . .
H31C H 0.176712 0.191405 0.753665 0.081 Uiso 1 1 calc R U . . .
N1 N 0.5431(2) 0.33112(16) 0.32810(14) 0.0431(5) Uani 1 1 d . . . . .
N2 N 0.4298(2) 0.44074(14) 0.21694(13) 0.0356(4) Uani 1 1 d . . . . .
N3 N 0.3775(2) 0.48675(14) 0.14961(13) 0.0377(4) Uani 1 1 d . . . . .
H3N H 0.409289 0.556502 0.162136 0.045 Uiso 1 1 calc R U . . .
N4 N 0.3442(2) 0.08897(14) 0.01529(13) 0.0354(4) Uani 1 1 d . . . . .
N5 N 0.2206(2) 0.07499(13) 0.16642(12) 0.0335(4) Uani 1 1 d . . . . .
N6 N 0.1873(2) 0.06858(14) 0.25325(13) 0.0380(4) Uani 1 1 d . . . . .
H6N H 0.184940 0.006327 0.261412 0.046 Uiso 1 1 calc R U . . .
N7 N 0.3743(3) -0.19929(17) 0.26384(17) 0.0525(6) Uani 1 1 d D . . . .
O1 O 0.2237(2) 0.31922(13) 0.04472(13) 0.0624(5) Uani 1 1 d . . . . .
O11 O 0.1373(2) 0.24767(12) 0.31077(12) 0.0507(5) Uani 1 1 d . . . . .
Ag1 Ag 0.36272(3) 0.24181(2) 0.16974(2) 0.04665(7) Uani 1 1 d . . . . .
O2A O 0.390(2) -0.0966(5) 0.2824(11) 0.054(2) Uani 0.50(3) 1 d D . P A 1
O3A O 0.3251(17) -0.2361(11) 0.3217(11) 0.084(3) Uani 0.50(3) 1 d D . P A 1
O4A O 0.415(3) -0.2634(9) 0.1882(7) 0.079(3) Uani 0.50(3) 1 d D . P A 1
O2B O 0.360(2) -0.0985(6) 0.2929(13) 0.088(4) Uani 0.50(3) 1 d D . P A 2
O3B O 0.2944(16) -0.2648(12) 0.2880(16) 0.120(4) Uani 0.50(3) 1 d D . P A 2
O4B O 0.4715(17) -0.2344(14) 0.2080(10) 0.080(3) Uani 0.50(3) 1 d D . P A 2

loop_
_atom_site_aniso_label
_atom_site_aniso_U_11
_atom_site_aniso_U_22
_atom_site_aniso_U_33
_atom_site_aniso_U_23
_atom_site_aniso_U_13
_atom_site_aniso_U_12
C2 0.0357(13) 0.0447(12) 0.0328(12) 0.0076(10) 0.0040(10) 0.0071(10)
C3 0.0497(17) 0.0650(17) 0.0422(14) 0.0025(12) -0.0038(13) 0.0086(13)
C4 0.060(2) 0.115(3) 0.0389(15) 0.0196(17) -0.0058(14) 0.026(2)
C5 0.060(2) 0.121(3) 0.0546(18) 0.0507(19) 0.0147(15) 0.043(2)
C6 0.0542(17) 0.0731(18) 0.0566(16) 0.0388(14) 0.0139(13) 0.0212(14)
C7 0.0370(13) 0.0292(10) 0.0398(12) 0.0054(9) 0.0030(10) 0.0017(9)
C8 0.0409(13) 0.0302(11) 0.0430(13) 0.0134(9) 0.0026(10) 0.0026(10)
C9 0.0386(13) 0.0276(10) 0.0341(11) 0.0083(9) 0.0050(10) 0.0062(9)
C10 0.0440(14) 0.0341(11) 0.0435(13) 0.0116(10) 0.0046(11) -0.0003(10)
C11 0.0407(14) 0.0459(13) 0.0368(12) 0.0089(10) -0.0009(11) 0.0049(11)
C12 0.0492(15) 0.0380(12) 0.0373(12) 0.0128(10) 0.0064(11) 0.0164(11)
C13 0.0488(15) 0.0348(11) 0.0488(14) 0.0183(10) 0.0057(12) 0.0041(10)
C14 0.0412(13) 0.0334(11) 0.0410(13) 0.0134(10) 0.0004(10) 0.0037(10)
C15 0.0586(18) 0.0331(12) 0.0707(19) 0.0097(12) -0.0111(15) -0.0071(12)
C16 0.0321(12) 0.0291(10) 0.0321(11) 0.0112(8) 0.0042(9) 0.0053(9)
C17 0.0508(15) 0.0389(12) 0.0348(12) 0.0067(10) 0.0029(11) -0.0029(11)
C18 0.0645(18) 0.0558(15) 0.0281(12) 0.0068(11) 0.0051(12) 0.0058(13)
C19 0.0562(17) 0.0648(16) 0.0364(13) 0.0254(12) 0.0141(12) 0.0139(13)
C20 0.0481(15) 0.0450(12) 0.0439(14) 0.0231(11) 0.0110(11) 0.0028(11)
C21 0.0363(12) 0.0277(10) 0.0342(11) 0.0121(9) 0.0079(9) 0.0027(9)
C22 0.0390(13) 0.0321(10) 0.0340(11) 0.0129(9) 0.0087(10) 0.0062(9)
C23 0.0397(13) 0.0272(10) 0.0313(11) 0.0090(8) 0.0084(9) 0.0026(9)
C24 0.0409(14) 0.0428(12) 0.0363(12) 0.0149(10) 0.0067(10) 0.0097(10)
C25 0.0391(14) 0.0467(13) 0.0383(12) 0.0109(10) 0.0123(11) 0.0063(11)
C26 0.0450(14) 0.0314(10) 0.0323(11) 0.0101(9) 0.0066(10) -0.0079(10)
C27 0.0535(15) 0.0343(11) 0.0399(12) 0.0173(10) 0.0062(11) 0.0076(11)
C28 0.0485(14) 0.0350(11) 0.0405(12) 0.0137(10) 0.0149(11) 0.0128(10)
C29 0.0718(19) 0.0328(11) 0.0466(14) 0.0122(10) 0.0177(13) -0.0097(12)
C30 0.076(2) 0.0572(16) 0.0512(16) 0.0259(13) 0.0010(15) 0.0178(15)
C31 0.0685(19) 0.0533(14) 0.0419(14) 0.0229(12) 0.0141(13) -0.0018(13)
N1 0.0444(12) 0.0466(11) 0.0376(10) 0.0181(9) 0.0040(9) 0.0062(9)
N2 0.0396(11) 0.0293(9) 0.0337(10) 0.0107(7) 0.0032(8) 0.0009(8)
N3 0.0458(11) 0.0243(8) 0.0383(10) 0.0115(7) 0.0021(9) -0.0004(8)
N4 0.0411(11) 0.0327(9) 0.0326(9) 0.0147(7) 0.0063(8) 0.0016(8)
N5 0.0415(11) 0.0293(8) 0.0302(9) 0.0122(7) 0.0093(8) 0.0040(8)
N6 0.0544(12) 0.0278(8) 0.0352(10) 0.0139(7) 0.0165(9) 0.0043(8)
N7 0.0491(14) 0.0474(13) 0.0548(14) 0.0171(11) -0.0006(12) 0.0129(11)
O1 0.0803(14) 0.0315(8) 0.0607(11) 0.0217(8) -0.0219(10) -0.0120(8)
O11 0.0772(13) 0.0394(9) 0.0450(9) 0.0219(8) 0.0191(9) 0.0232(9)
Ag1 0.06551(14) 0.02811(10) 0.03854(11) 0.01201(7) 0.00181(9) -0.00804(8)
O2A 0.066(4) 0.033(3) 0.072(5) 0.020(3) 0.029(4) 0.023(3)
O3A 0.055(5) 0.127(7) 0.112(6) 0.089(5) 0.031(5) 0.008(4)
O4A 0.157(9) 0.034(3) 0.035(3) -0.001(3) 0.015(5) 0.026(4)
O2B 0.098(10) 0.057(5) 0.083(6) -0.001(4) 0.008(5) 0.040(5)
O3B 0.060(5) 0.083(5) 0.204(11) 0.058(7) 0.011(6) -0.024(4)
O4B 0.102(6) 0.064(5) 0.051(4) -0.005(4) 0.018(4) 0.025(4)

loop_
_atom_type_symbol
_atom_type_description
_atom_type_scat_dispersion_real
_atom_type_scat_dispersion_imag
_atom_type_scat_source
C C 0.0033 0.0016 'International Tables Vol C Tables 4.2.6.8 and 6.1.1.4'
H H 0.0000 0.0000 'International Tables Vol C Tables 4.2.6.8 and 6.1.1.4'
N N 0.0061 0.0033 'International Tables Vol C Tables 4.2.6.8 and 6.1.1.4'
O O 0.0106 0.0060 'International Tables Vol C Tables 4.2.6.8 and 6.1.1.4'
Ag Ag -0.8971 1.1015 'International Tables Vol C Tables 4.2.6.8 and 6.1.1.4'

loop_
_geom_angle_atom_site_label_1
_geom_angle_atom_site_label_2
_geom_angle_atom_site_label_3
_geom_angle
N1 C2 C3 121.6(2)
N1 C2 C7 117.14(19)
C3 C2 C7 121.3(2)
C4 C3 C2 119.3(3)
C4 C3 H3 120.4
C2 C3 H3 120.4
C5 C4 C3 119.5(3)
C5 C4 H4 120.2
C3 C4 H4 120.2
C4 C5 C6 118.4(3)
C4 C5 H5 120.8
C6 C5 H5 120.8
N1 C6 C5 123.3(3)
N1 C6 H6 118.3
C5 C6 H6 118.3
N2 C7 C2 115.23(19)
N2 C7 C15 125.2(2)
C2 C7 C15 119.5(2)
O1 C8 N3 121.82(19)
O1 C8 C9 121.3(2)
N3 C8 C9 116.90(18)
C14 C9 C10 118.8(2)
C14 C9 C8 124.0(2)
C10 C9 C8 117.2(2)
C11 C10 C9 120.6(2)
C11 C10 H10 119.7
C9 C10 H10 119.7
C10 C11 C12 121.0(2)
C10 C11 H11 119.5
C12 C11 H11 119.5
C13 C12 C11 118.3(2)
C13 C12 C30 121.4(2)
C11 C12 C30 120.3(2)
C12 C13 C14 121.3(2)
C12 C13 H13 119.4
C14 C13 H13 119.4
C13 C14 C9 120.0(2)
C13 C14 H14 120.0
C9 C14 H14 120.0
C7 C15 H15A 109.5
C7 C15 H15B 109.5
H15A C15 H15B 109.5
C7 C15 H15C 109.5
H15A C15 H15C 109.5
H15B C15 H15C 109.5
N4 C16 C17 121.3(2)
N4 C16 C21 116.85(17)
C17 C16 C21 121.88(19)
C18 C17 C16 119.8(2)
C18 C17 H17 120.1
C16 C17 H17 120.1
C19 C18 C17 119.1(2)
C19 C18 H18 120.5
C17 C18 H18 120.5
C18 C19 C20 118.0(2)
C18 C19 H19 121.0
C20 C19 H19 121.0
N4 C20 C19 124.0(2)
N4 C20 H20 118.0
C19 C20 H20 118.0
N5 C21 C16 115.68(18)
N5 C21 C29 124.8(2)
C16 C21 C29 119.56(18)
O11 C22 N6 122.33(19)
O11 C22 C23 122.68(18)
N6 C22 C23 114.89(17)
C28 C23 C24 119.0(2)
C28 C23 C22 122.9(2)
C24 C23 C22 118.05(18)
C25 C24 C23 120.4(2)
C25 C24 H24 119.8
C23 C24 H24 119.8
C26 C25 C24 120.8(2)
C26 C25 H25 119.6
C24 C25 H25 119.6
C25 C26 C27 118.7(2)
C25 C26 C31 120.3(2)
C27 C26 C31 120.9(2)
C26 C27 C28 121.0(2)
C26 C27 H27 119.5
C28 C27 H27 119.5
C23 C28 C27 119.9(2)
C23 C28 H28 120.0
C27 C28 H28 120.0
C21 C29 H29A 109.5
C21 C29 H29B 109.5
H29A C29 H29B 109.5
C21 C29 H29C 109.5
H29A C29 H29C 109.5
H29B C29 H29C 109.5
C12 C30 H30A 109.5
C12 C30 H30B 109.5
H30A C30 H30B 109.5
C12 C30 H30C 109.5
H30A C30 H30C 109.5
H30B C30 H30C 109.5
C26 C31 H31A 109.5
C26 C31 H31B 109.5
H31A C31 H31B 109.5
C26 C31 H31C 109.5
H31A C31 H31C 109.5
H31B C31 H31C 109.5
C2 N1 C6 117.8(2)
C2 N1 Ag1 117.57(14)
C6 N1 Ag1 123.61(18)
C7 N2 N3 118.86(18)
C7 N2 Ag1 119.50(13)
N3 N2 Ag1 119.54(12)
C8 N3 N2 117.51(16)
C8 N3 H3N 121.2
N2 N3 H3N 121.2
C20 N4 C16 117.79(19)
C20 N4 Ag1 124.19(14)
C16 N4 Ag1 116.41(14)
C21 N5 N6 117.80(17)
C21 N5 Ag1 120.44(14)
N6 N5 Ag1 120.89(12)
C22 N6 N5 118.50(16)
C22 N6 H6N 120.7
N5 N6 H6N 120.7
O3A N7 O4A 120.3(5)
O3B N7 O2B 121.4(6)
O3A N7 O2A 120.5(5)
O4A N7 O2A 119.1(5)
O3B N7 O4B 119.8(5)
O2B N7 O4B 118.8(5)
C8 O1 Ag1 115.86(14)
N5 Ag1 N4 68.82(6)
N5 Ag1 N1 106.96(6)
N4 Ag1 N1 138.84(6)
N5 Ag1 N2 156.05(6)
N4 Ag1 N2 130.88(6)
N1 Ag1 N2 68.26(6)
N5 Ag1 O1 115.74(6)
N4 Ag1 O1 78.65(6)
N1 Ag1 O1 132.39(6)
N2 Ag1 O1 64.15(5)

loop_
_geom_bond_atom_site_label_1
_geom_bond_atom_site_label_2
_geom_bond_distance
C2 N1 1.344(3)
C2 C3 1.389(3)
C2 C7 1.492(3)
C3 C4 1.376(4)
C3 H3 0.9300
C4 C5 1.365(5)
C4 H4 0.9300
C5 C6 1.377(4)
C5 H5 0.9300
C6 N1 1.346(3)
C6 H6 0.9300
C7 N2 1.282(3)
C7 C15 1.492(3)
C8 O1 1.219(3)
C8 N3 1.367(3)
C8 C9 1.490(3)
C9 C14 1.390(3)
C9 C10 1.390(3)
C10 C11 1.381(3)
C10 H10 0.9300
C11 C12 1.384(3)
C11 H11 0.9300
C12 C13 1.384(3)
C12 C30 1.511(3)
C13 C14 1.388(3)
C13 H13 0.9300
C14 H14 0.9300
C15 H15A 0.9600
C15 H15B 0.9600
C15 H15C 0.9600
C16 N4 1.349(3)
C16 C17 1.385(3)
C16 C21 1.487(3)
C17 C18 1.376(3)
C17 H17 0.9300
C18 C19 1.374(4)
C18 H18 0.9300
C19 C20 1.376(3)
C19 H19 0.9300
C20 N4 1.333(3)
C20 H20 0.9300
C21 N5 1.282(3)
C21 C29 1.501(3)
C22 O11 1.219(2)
C22 N6 1.362(3)
C22 C23 1.495(3)
C23 C28 1.388(3)
C23 C24 1.388(3)
C24 C25 1.382(3)
C24 H24 0.9300
C25 C26 1.381(3)
C25 H25 0.9300
C26 C27 1.381(3)
C26 C31 1.510(3)
C27 C28 1.389(3)
C27 H27 0.9300
C28 H28 0.9300
C29 H29A 0.9600
C29 H29B 0.9600
C29 H29C 0.9600
C30 H30A 0.9600
C30 H30B 0.9600
C30 H30C 0.9600
C31 H31A 0.9600
C31 H31B 0.9600
C31 H31C 0.9600
N1 Ag1 2.3709(19)
N2 N3 1.377(2)
N2 Ag1 2.3930(16)
N3 H3N 0.8600
N4 Ag1 2.3631(17)
N5 N6 1.386(2)
N5 Ag1 2.3565(17)
N6 H6N 0.8600
N7 O3B 1.225(6)
N7 O3A 1.231(5)
N7 O4A 1.238(6)
N7 O2B 1.240(6)
N7 O2A 1.246(5)
N7 O4B 1.251(6)
O1 Ag1 2.5923(16)

loop_
_geom_hbond_atom_site_label_D
_geom_hbond_atom_site_label_H
_geom_hbond_atom_site_label_A
_geom_hbond_distance_DH
_geom_hbond_distance_HA
_geom_hbond_distance_DA
_geom_hbond_angle_DHA
_geom_hbond_site_symmetry_A
_geom_hbond_publ_flag
N3 H3N O4A 0.86 2.22 3.051(10) 163.5 1_565 yes
N3 H3N O4B 0.86 2.52 3.374(17) 172.9 1_565 yes
N6 H6N O2A 0.86 2.33 2.974(12) 131.7 . yes
N6 H6N O2B 0.86 2.21 2.905(13) 138.0 . yes

loop_
_geom_torsion_atom_site_label_1
_geom_torsion_atom_site_label_2
_geom_torsion_atom_site_label_3
_geom_torsion_atom_site_label_4
_geom_torsion
N1 C2 C3 C4 -2.5(4)
C7 C2 C3 C4 176.0(3)
C2 C3 C4 C5 0.4(5)
C3 C4 C5 C6 1.6(5)
C4 C5 C6 N1 -1.7(5)
N1 C2 C7 N2 16.2(3)
C3 C2 C7 N2 -162.4(2)
N1 C2 C7 C15 -163.6(2)
C3 C2 C7 C15 17.8(4)
O1 C8 C9 C14 -158.3(2)
N3 C8 C9 C14 20.3(3)
O1 C8 C9 C10 19.6(3)
N3 C8 C9 C10 -161.9(2)
C14 C9 C10 C11 -1.3(3)
C8 C9 C10 C11 -179.3(2)
C9 C10 C11 C12 0.5(4)
C10 C11 C12 C13 0.6(3)
C10 C11 C12 C30 -180.0(2)
C11 C12 C13 C14 -0.7(3)
C30 C12 C13 C14 179.8(2)
C12 C13 C14 C9 -0.2(4)
C10 C9 C14 C13 1.2(3)
C8 C9 C14 C13 179.0(2)
N4 C16 C17 C18 1.8(3)
C21 C16 C17 C18 -177.1(2)
C16 C17 C18 C19 -0.8(4)
C17 C18 C19 C20 -1.3(4)
C18 C19 C20 N4 2.8(4)
N4 C16 C21 N5 13.9(3)
C17 C16 C21 N5 -167.1(2)
N4 C16 C21 C29 -167.4(2)
C17 C16 C21 C29 11.6(3)
O11 C22 C23 C28 -143.9(2)
N6 C22 C23 C28 39.6(3)
O11 C22 C23 C24 35.8(3)
N6 C22 C23 C24 -140.7(2)
C28 C23 C24 C25 -0.5(3)
C22 C23 C24 C25 179.9(2)
C23 C24 C25 C26 1.5(4)
C24 C25 C26 C27 -0.8(3)
C24 C25 C26 C31 177.7(2)
C25 C26 C27 C28 -0.9(3)
C31 C26 C27 C28 -179.4(2)
C24 C23 C28 C27 -1.2(3)
C22 C23 C28 C27 178.4(2)
C26 C27 C28 C23 1.9(4)
C3 C2 N1 C6 2.4(4)
C7 C2 N1 C6 -176.2(2)
C3 C2 N1 Ag1 171.29(19)
C7 C2 N1 Ag1 -7.2(3)
C5 C6 N1 C2 -0.3(4)
C5 C6 N1 Ag1 -168.5(2)
C2 C7 N2 N3 179.36(18)
C15 C7 N2 N3 -0.9(4)
C2 C7 N2 Ag1 -17.2(3)
C15 C7 N2 Ag1 162.6(2)
O1 C8 N3 N2 2.1(3)
C9 C8 N3 N2 -176.51(19)
C7 N2 N3 C8 170.7(2)
Ag1 N2 N3 C8 7.3(3)
C19 C20 N4 C16 -1.8(3)
C19 C20 N4 Ag1 -166.81(18)
C17 C16 N4 C20 -0.5(3)
C21 C16 N4 C20 178.46(18)
C17 C16 N4 Ag1 165.66(16)
C21 C16 N4 Ag1 -15.4(2)
C16 C21 N5 N6 -174.87(17)
C29 C21 N5 N6 6.5(3)
C16 C21 N5 Ag1 -5.4(2)
C29 C21 N5 Ag1 175.97(18)
O11 C22 N6 N5 10.9(3)
C23 C22 N6 N5 -172.59(19)
C21 N5 N6 C22 -157.3(2)
Ag1 N5 N6 C22 33.3(2)
N3 C8 O1 Ag1 -9.4(3)
C9 C8 O1 Ag1 169.13(17)
